data_7230977
loop_
_publ_author_name
'Hu, Tuoping'
'Zhao, Qiannan'
'Huo, Liangqin'
'Gao, Lingling'
'Zhang, Jie'
'Wang, Xiaoqing'
'Fan, Liming'

_publ_section_title
;
 Two lanthanide metal--organic frameworks constructed from
 tris(4-carboxyphenyl)phosphane oxide with gas adsorption and magnetic
 properties
;
_journal_issue 30
_journal_name_full CrystEngComm
_journal_page_first 4291
_journal_paper_doi 10.1039/C8CE00661J
_journal_volume 20
_journal_year 2018
_chemical_formula_moiety 'C42 H28 Dy2 O16 P2'
_chemical_formula_sum 'C42 H28 Dy2 O16 P2'
_chemical_formula_weight 1175.58
_space_group_crystal_system triclinic
_space_group_IT_number 2
_space_group_name_Hall '-P 1'
_space_group_name_H-M_alt 'P -1'
_symmetry_space_group_name_Hall '-P 1'
_symmetry_space_group_name_H-M 'P -1'
_atom_sites_solution_hydrogens mixed
_audit_creation_date 2018-06-02
_audit_creation_method
;
Olex2 1.2-alpha
(compiled 2018.05.18 svn.r3508 for OlexSys, GUI svn.r5497)
;
_audit_update_record
;
2018-06-03 deposited with the CCDC.
2018-06-21 downloaded from the CCDC.
;
_cell_angle_alpha 72.521(2)
_cell_angle_beta 88.719(2)
_cell_angle_gamma 87.591(2)
_cell_formula_units_Z 2
_cell_length_a 10.4402(6)
_cell_length_b 14.6618(8)
_cell_length_c 23.0870(13)
_cell_measurement_reflns_used 9637
_cell_measurement_temperature 296.15
_cell_measurement_theta_max 27.533
_cell_measurement_theta_min 3.293
_cell_volume 3367.6(3)
_computing_cell_refinement 'SAINT v8.34A (Bruker, 2013)'
_computing_data_reduction 'SAINT v8.34A (Bruker, 2013)'
_computing_molecular_graphics 'Olex2 (Dolomanov et al., 2009)'
_computing_publication_material 'Olex2 (Dolomanov et al., 2009)'
_computing_structure_refinement 'ShelXL (Sheldrick, 2015)'
_diffrn_ambient_temperature 296.15
_diffrn_measured_fraction_theta_full 0.994
_diffrn_measured_fraction_theta_max 0.995
_diffrn_measurement_device_type 'CCD area detector'
_diffrn_measurement_method 'phi and omega scans'
_diffrn_radiation_monochromator graphite
_diffrn_radiation_type MoK\a
_diffrn_radiation_wavelength 0.71073
_diffrn_reflns_av_R_equivalents 0.0923
_diffrn_reflns_av_unetI/netI 0.0513
_diffrn_reflns_Laue_measured_fraction_full 0.994
_diffrn_reflns_Laue_measured_fraction_max 0.995
_diffrn_reflns_limit_h_max 12
_diffrn_reflns_limit_h_min -12
_diffrn_reflns_limit_k_max 17
_diffrn_reflns_limit_k_min -17
_diffrn_reflns_limit_l_max 28
_diffrn_reflns_limit_l_min -28
_diffrn_reflns_number 60430
_diffrn_reflns_point_group_measured_fraction_full 0.994
_diffrn_reflns_point_group_measured_fraction_max 0.995
_diffrn_reflns_theta_full 25.242
_diffrn_reflns_theta_max 25.681
_diffrn_reflns_theta_min 3.293
_exptl_absorpt_coefficient_mu 2.295
_exptl_absorpt_correction_T_max 0.7455
_exptl_absorpt_correction_T_min 0.4531
_exptl_absorpt_correction_type multi-scan
_exptl_absorpt_process_details
'SADABS-2012/1 (Bruker,2012) was used for absorption correction. wR2(int) was 0.1107 before and 0.0785 after correction. The Ratio of minimum to maximum transmission is 0.6078. The \l/2 correction factor is 0.0015.'
_exptl_crystal_colour colourless
_exptl_crystal_colour_primary colourless
_exptl_crystal_density_diffrn 1.159
_exptl_crystal_description plate
_exptl_crystal_F_000 1140
_exptl_crystal_size_max 0.496
_exptl_crystal_size_mid 0.411
_exptl_crystal_size_min 0.362
_platon_squeeze_details
;
TITL p         P -1         R = 0.08
CELL   10.4402   14.6618   23.0870     72.52     88.72     87.59
SPGR P-1
# Solvent Accessible Volume =      1695
# Electrons Found in S.A.V. =       309
# Note: Atoms in Void as Cxxx and Qxxx all others
C101 0.397 1.000 0.249 !       5.91 eA-3
Q102 0.960 0.171 0.272 !       4.50 eA-3
Q103 1.008 0.796 0.219 !       4.03 eA-3
Q104 0.024 0.909 0.233 !       3.82 eA-3
Q105 0.098 0.844 0.226 !       3.79 eA-3
Q106 0.612 0.908 0.320 !       3.60 eA-3
Q107 0.062 0.218 0.288 !       3.36 eA-3
Q108 0.055 0.128 0.256 !       3.12 eA-3
C109 0.607 0.045 0.170 !       2.99 eA-3
Q110 0.876 0.157 0.276 !       2.49 eA-3
Q111 0.925 0.844 0.227 !       2.03 eA-3
C112 0.615 0.886 0.382 !       1.96 eA-3
C113 0.668 0.049 0.143 !       1.95 eA-3
Q114 0.835 0.845 0.219 !       1.89 eA-3
Q115 0.059 0.465 0.182 !       1.78 eA-3
C116 0.590 0.076 0.116 !       1.61 eA-3
Q117 1.012 0.437 0.320 !       1.60 eA-3
Q118 0.133 0.173 0.257 !       1.60 eA-3
Q119 0.193 0.219 0.271 !       1.58 eA-3
C120 0.678 0.934 0.397 !       1.55 eA-3
Q121 1.013 0.733 0.211 !       1.54 eA-3
Q122 0.191 0.815 0.228 !       1.53 eA-3
C123 0.724 0.236 0.141 !       1.52 eA-3
Q124 0.143 0.888 0.232 !       1.47 eA-3
Q125 0.915 0.768 0.236 !       1.46 eA-3
C126 0.594 0.950 0.405 !       1.40 eA-3
C127 0.379 0.577 0.318 !       1.34 eA-3
Q128 0.046 0.060 0.256 !       1.33 eA-3
C129 0.620 0.123 0.121 !       1.30 eA-3
Q130 0.230 0.528 0.328 !       1.30 eA-3
C131 0.735 0.125 0.085 !       1.28 eA-3
C132 0.683 0.093 0.165 !       1.27 eA-3
Q133 0.920 0.203 0.133 !       1.24 eA-3
C134 0.678 0.139 0.098 !       1.20 eA-3
C135 0.728 0.144 0.025 !       1.18 eA-3
Q136 0.056 0.591 0.193 !       1.17 eA-3
Q137 1.007 0.968 0.241 !       1.16 eA-3
C138 0.627 0.843 0.425 !       1.15 eA-3
Q139 0.837 0.188 0.377 !       1.15 eA-3
C140 0.786 0.217 0.122 !       1.15 eA-3
Q141 0.065 0.422 0.161 !       1.15 eA-3
C142 0.626 0.798 0.414 !       1.15 eA-3
C143 0.456 0.142 0.157 !       1.14 eA-3
C144 0.355 0.517 0.240 !       1.13 eA-3
C145 0.351 0.423 0.218 !       1.12 eA-3
C146 0.412 0.499 0.124 !       1.12 eA-3
C147 0.736 0.220 0.069 !       1.12 eA-3
C148 0.735 0.268 0.094 !       1.10 eA-3
C149 0.371 0.486 0.289 !       1.08 eA-3
Q150 0.933 0.809 0.125 !       1.08 eA-3
C151 0.366 0.469 0.061 !       1.08 eA-3
C152 0.746 0.206 0.032 !       1.07 eA-3
Q153 1.008 0.375 0.314 !       1.07 eA-3
Q154 0.097 0.342 0.110 !       1.07 eA-3
C155 0.382 0.485 0.211 !       1.06 eA-3
C156 0.601 0.906 0.420 !       1.06 eA-3
C157 0.795 0.310 0.048 !       1.06 eA-3
Q158 0.141 0.749 0.369 !       1.02 eA-3
C159 0.470 0.434 0.095 !       1.01 eA-3
C160 0.467 0.108 0.123 !       1.00 eA-3
C161 0.310 0.626 0.353 !       0.98 eA-3
C162 0.576 0.138 0.137 !       0.98 eA-3
Q163 0.813 0.826 0.132 !       0.98 eA-3
Q164 0.884 0.047 0.257 !       0.97 eA-3
Q165 0.970 0.939 0.204 !       0.95 eA-3
C166 0.413 0.609 0.349 !       0.95 eA-3
Q167 0.168 0.231 0.384 !       0.94 eA-3
Q168 0.879 0.813 0.126 !       0.94 eA-3
Q169 0.030 0.301 0.281 !       0.94 eA-3
C170 0.472 0.970 0.359 !       0.94 eA-3
Q171 0.706 0.155 0.178 !       0.94 eA-3
Q172 0.651 0.986 0.196 !       0.93 eA-3
Q173 0.789 0.204 0.377 !       0.93 eA-3
Q174 0.905 0.515 0.181 !       0.93 eA-3
C175 0.512 0.173 0.099 !       0.92 eA-3
Q176 0.706 0.453 0.087 !       0.92 eA-3
C177 0.693 0.999 0.404 !       0.91 eA-3
C178 0.351 0.560 0.258 !       0.91 eA-3
C179 0.372 0.533 0.383 !       0.91 eA-3
Q180 0.051 0.029 0.148 !       0.91 eA-3
C181 0.378 0.548 0.212 !       0.91 eA-3
C182 0.617 0.902 0.447 !       0.90 eA-3
C183 0.484 0.574 0.342 !       0.90 eA-3
C184 0.500 0.486 0.109 !       0.90 eA-3
C185 0.399 0.840 0.392 !       0.90 eA-3
Q186 0.856 0.500 0.312 !       0.90 eA-3
C187 0.708 0.080 0.077 !       0.90 eA-3
C188 0.504 0.125 0.048 !       0.90 eA-3
C189 0.052 0.501 0.501 !       0.89 eA-3
Q190 0.917 0.504 0.072 !       0.89 eA-3
C191 0.327 0.306 0.156 !       0.89 eA-3
Q192 0.981 0.283 0.384 !       0.89 eA-3
Q193 0.136 0.639 0.438 !       0.89 eA-3
C194 0.315 0.580 0.241 !       0.88 eA-3
C195 0.470 0.909 0.354 !       0.88 eA-3
C196 0.232 0.470 0.486 !       0.88 eA-3
Q197 0.079 0.875 0.305 !       0.88 eA-3
C198 0.493 1.004 0.235 !       0.87 eA-3
Q199 0.913 0.829 0.479 !       0.87 eA-3
;
_refine_diff_density_max 3.510
_refine_diff_density_min -3.158
_refine_diff_density_rms 0.168
_refine_ls_extinction_method none
_refine_ls_goodness_of_fit_ref 1.117
_refine_ls_hydrogen_treatment constr
_refine_ls_matrix_type full
_refine_ls_number_parameters 568
_refine_ls_number_reflns 12745
_refine_ls_number_restraints 108
_refine_ls_restrained_S_all 1.126
_refine_ls_R_factor_all 0.0642
_refine_ls_R_factor_gt 0.0600
_refine_ls_shift/su_max 0.001
_refine_ls_shift/su_mean 0.000
_refine_ls_structure_factor_coef Fsqd
_refine_ls_weighting_details 'w=1/[\s^2^(Fo^2^)+(0.0446P)^2^+31.8377P] where P=(Fo^2^+2Fc^2^)/3'
_refine_ls_weighting_scheme calc
_refine_ls_wR_factor_gt 0.1437
_refine_ls_wR_factor_ref 0.1461
_reflns_Friedel_coverage 0.000
_reflns_number_gt 11607
_reflns_number_total 12745
_reflns_threshold_expression 'I > 2\s(I)'
_cod_data_source_file c8ce00661j2.cif
_cod_data_source_block p_sq_CCDC1
_cod_depositor_comments 'Adding full bibliography for 7230976--7230977.cif.'
_cod_database_code 7230977
_shelx_shelxl_version_number 2014/7
_shelx_space_group_comment
;
The symmetry employed for this shelxl refinement is uniquely defined
by the following loop, which should always be used as a source of
symmetry information in preference to the above space-group names.
They are only intended as comments.
;
_shelx_estimated_absorpt_t_max 0.490
_shelx_estimated_absorpt_t_min 0.396
_olex2_refinement_description
;
1. Fixed Uiso
 At 1.2 times of:
  All C(H) groups
 At 1.5 times of:
  All O(H,H) groups
2. Restrained distances
 C23-C42 = C41-C26 = C25-C24
 1.45 with sigma of 0.02
 C23-C24 = C25-C26 = C41-C42
 1.45 with sigma of 0.02
 C27-C33 = C32-C30 = C29-C28
 1.45 with sigma of 0.02
 C27-C28 = C29-C30 = C32-C33
 1.45 with sigma of 0.02
3. Uiso/Uaniso restraints and constraints
Uanis(C21) \\sim Ueq: with sigma of 0.01 and sigma for terminal atoms of 0.02
Uanis(O2) \\sim Ueq, Uanis(O1) \\sim Ueq, Uanis(O4) \\sim Ueq: with sigma of
0.001 and sigma for terminal atoms of 0.002
4. Rigid body (RIGU) restrains
 C3, C4, C5, C6, C21, C22
 with sigma for 1-2 distances of 0.001 and sigma for 1-3 distances of 0.001
 Dy1, Dy2, O1, O2, O3, O4, O3A, O6
 with sigma for 1-2 distances of 0.001 and sigma for 1-3 distances of 0.001
5. Others
 Fixed Sof: O3(0.5) O3A(0.5)
6.a Riding coordinates:
 O10(H10A,H10B), O16(H16A,H16B)
6.b Aromatic/amide H refined with riding coordinates:
 C4(H4), C5(H5), C8(H8), C9(H9), C12(H12), C13(H13), C15(H15), C16(H16),
 C19(H19), C20(H20), C21(H21), C22(H22), C24(H24), C25(H25), C28(H28), C29(H29),
  C32(H32), C33(H33), C35(H35), C36(H36), C39(H39), C40(H40), C41(H41), C42(H42)
;
_platon_squeeze_void_probe_radius 1.20
_olex2_submission_special_instructions 'No special instructions were received'

loop_
_space_group_symop_operation_xyz
'x, y, z'
'-x, -y, -z'

loop_
_atom_site_label
_atom_site_type_symbol
_atom_site_fract_x
_atom_site_fract_y
_atom_site_fract_z
_atom_site_U_iso_or_equiv
_atom_site_adp_type
_atom_site_occupancy
_atom_site_site_symmetry_order
_atom_site_calc_flag
_atom_site_refinement_flags_posn
_atom_site_refinement_flags_adp
_atom_site_refinement_flags_occupancy
_atom_site_disorder_assembly
_atom_site_disorder_group
Dy1 Dy 0.98906(3) 0.14986(2) 0.77347(2) 0.02298(10) Uani 1 1 d . U . . .
Dy2 Dy 0.94504(3) -0.17071(2) 0.72622(2) 0.02370(10) Uani 1 1 d . U . . .
P1 P 0.83924(17) 0.24310(13) 0.38351(8) 0.0242(4) Uani 1 1 d . . . . .
P2 P 0.81512(17) -0.22336(12) 1.11834(7) 0.0228(4) Uani 1 1 d . . . . .
O1 O 0.9630(5) -0.0058(4) 0.8250(2) 0.0359(11) Uani 1 1 d . U . . .
O2 O 0.9060(5) -0.1455(4) 0.8182(2) 0.0355(10) Uani 1 1 d . U . . .
O3 O 0.8857(15) -0.0140(10) 0.6776(7) 0.030(3) Uani 0.5 1 d . U P A 1
O4 O 0.9695(5) 0.1240(4) 0.6815(2) 0.0363(11) Uani 1 1 d . U . . .
O5 O 1.0731(5) -0.1907(4) 0.6487(2) 0.0323(11) Uani 1 1 d . . . . .
O6 O 0.7973(5) -0.1971(4) 0.6531(2) 0.0384(12) Uani 1 1 d . U . . .
O7 O 0.2857(5) 0.1647(4) 0.2671(2) 0.0377(13) Uani 1 1 d . . . . .
O8 O 1.0742(5) 0.6843(4) 0.2755(3) 0.0458(15) Uani 1 1 d . . . . .
O9 O 0.8729(5) 0.7258(4) 0.2831(2) 0.0379(13) Uani 1 1 d . . . . .
O10 O 1.1371(5) -0.0971(5) 0.7382(4) 0.0565(18) Uani 1 1 d . . . . .
H10A H 1.1378 -0.1132 0.7779 0.085 Uiso 1 1 d R . . . .
H10B H 1.1455 -0.0399 0.7180 0.085 Uiso 1 1 d R . . . .
O11 O 1.1061(5) 0.1661(4) 0.8529(2) 0.0281(11) Uani 1 1 d . . . . .
O12 O 0.2412(5) -0.1432(4) 1.2339(3) 0.0413(13) Uani 1 1 d . . . . .
O13 O 0.8297(5) 0.1781(4) 0.8449(3) 0.0415(13) Uani 1 1 d . . . . .
O14 O 0.9077(5) -0.7056(4) 1.2169(3) 0.0405(13) Uani 1 1 d . . . . .
O15 O 1.1001(6) -0.6627(4) 1.2265(3) 0.0455(15) Uani 1 1 d . . . . .
O16 O 1.1955(6) 0.0705(4) 0.7620(3) 0.0452(14) Uani 1 1 d . . . . .
H16A H 1.1943 0.0168 0.7896 0.068 Uiso 1 1 d R . . . .
H16B H 1.2417 0.0970 0.7820 0.068 Uiso 1 1 d R . . . .
C1 C 0.9196(7) -0.0877(5) 0.8467(3) 0.0241(14) Uani 1 1 d . . . . .
C2 C 0.9268(7) 0.0718(5) 0.6538(3) 0.0294(16) Uani 1 1 d . . . . .
C3 C 0.8993(7) 0.1147(5) 0.5874(3) 0.0301(14) Uani 1 1 d . U . . .
C4 C 0.8757(11) 0.0579(6) 0.5520(4) 0.049(2) Uani 1 1 d . U . . .
H4 H 0.8727 -0.0080 0.5695 0.059 Uiso 1 1 calc R . . . .
C5 C 0.8561(10) 0.0979(6) 0.4899(4) 0.048(2) Uani 1 1 d . U . . .
H5 H 0.8421 0.0586 0.4659 0.058 Uiso 1 1 calc R . . . .
C6 C 0.8576(7) 0.1970(5) 0.4637(3) 0.0272(13) Uani 1 1 d . U . . .
C7 C 0.6752(7) 0.2305(5) 0.3662(3) 0.0288(15) Uani 1 1 d . . . . .
C8 C 0.5760(8) 0.2175(7) 0.4081(4) 0.048(2) Uani 1 1 d . . . . .
H8 H 0.5920 0.2170 0.4476 0.058 Uiso 1 1 calc R . . . .
C9 C 0.4534(8) 0.2055(8) 0.3914(4) 0.052(3) Uani 1 1 d . . . . .
H9 H 0.3864 0.1979 0.4195 0.063 Uiso 1 1 calc R . . . .
C10 C 0.4301(7) 0.2046(6) 0.3329(3) 0.0320(16) Uani 1 1 d . . . . .
C11 C 0.2967(7) 0.1875(6) 0.3155(4) 0.0340(17) Uani 1 1 d . . . . .
C12 C 0.5275(8) 0.2196(7) 0.2911(4) 0.042(2) Uani 1 1 d . . . . .
H12 H 0.5114 0.2194 0.2517 0.051 Uiso 1 1 calc R . . . .
C13 C 0.6490(8) 0.2350(7) 0.3067(4) 0.042(2) Uani 1 1 d . . . . .
H13 H 0.7137 0.2485 0.2773 0.051 Uiso 1 1 calc R . . . .
C14 C 0.8719(7) 0.3688(5) 0.3600(3) 0.0287(15) Uani 1 1 d . . . . .
C15 C 0.7728(8) 0.4390(6) 0.3507(4) 0.045(2) Uani 1 1 d . . . . .
H15 H 0.6878 0.4222 0.3585 0.054 Uiso 1 1 calc R . . . .
C16 C 0.8051(8) 0.5337(6) 0.3296(4) 0.045(2) Uani 1 1 d . . . . .
H16 H 0.7401 0.5810 0.3225 0.054 Uiso 1 1 calc R . . . .
C17 C 0.9306(8) 0.5605(5) 0.3188(3) 0.0317(16) Uani 1 1 d . . . . .
C18 C 0.9592(8) 0.6638(5) 0.2914(3) 0.0327(17) Uani 1 1 d . . . . .
C19 C 1.0264(7) 0.4901(5) 0.3292(3) 0.0341(17) Uani 1 1 d . . . . .
H19 H 1.1115 0.5069 0.3217 0.041 Uiso 1 1 calc R . . . .
C20 C 0.9969(8) 0.3949(6) 0.3506(4) 0.0375(18) Uani 1 1 d . . . . .
H20 H 1.0624 0.3480 0.3586 0.045 Uiso 1 1 calc R . . . .
C21 C 0.8793(10) 0.2529(6) 0.5008(4) 0.048(2) Uani 1 1 d . U . . .
H21 H 0.8807 0.3190 0.4839 0.058 Uiso 1 1 calc R . . . .
C22 C 0.8991(11) 0.2134(6) 0.5621(4) 0.051(2) Uani 1 1 d . U . . .
H22 H 0.9123 0.2525 0.5864 0.061 Uiso 1 1 calc R . . . .
C23 C 0.8873(7) -0.1193(5) 0.9131(3) 0.0277(15) Uani 1 1 d D . . . .
C24 C 0.8877(10) -0.0566(5) 0.9470(3) 0.045(2) Uani 1 1 d D . . . .
H24 H 0.9052 0.0073 0.9283 0.054 Uiso 1 1 calc R . . . .
C25 C 0.8622(9) -0.0880(5) 1.0089(3) 0.042(2) Uani 1 1 d D . . . .
H25 H 0.8617 -0.0451 1.0315 0.051 Uiso 1 1 calc R . . . .
C26 C 0.8375(7) -0.1834(4) 1.0370(3) 0.0235(14) Uani 1 1 d D . . . .
C27 C 0.6484(7) -0.2119(5) 1.1357(3) 0.0265(15) Uani 1 1 d D . . . .
C28 C 0.5517(7) -0.1909(7) 1.0924(4) 0.048(2) Uani 1 1 d D . . . .
H28 H 0.5724 -0.1845 1.0520 0.057 Uiso 1 1 calc R . . . .
C29 C 0.4272(8) -0.1797(8) 1.1089(4) 0.054(2) Uani 1 1 d D . . . .
H29 H 0.3630 -0.1686 1.0800 0.064 Uiso 1 1 calc R . . . .
C30 C 0.3958(7) -0.1850(6) 1.1689(3) 0.0342(17) Uani 1 1 d D . . . .
C31 C 0.2610(7) -0.1679(5) 1.1869(4) 0.0339(17) Uani 1 1 d . . . . .
C32 C 0.4909(7) -0.2061(6) 1.2116(3) 0.0367(18) Uani 1 1 d D . . . .
H32 H 0.4699 -0.2104 1.2517 0.044 Uiso 1 1 calc R . . . .
C33 C 0.6161(7) -0.2211(6) 1.1965(3) 0.0341(17) Uani 1 1 d D . . . .
H33 H 0.6789 -0.2371 1.2262 0.041 Uiso 1 1 calc R . . . .
C34 C 0.8613(7) -0.3483(5) 1.1438(3) 0.0292(16) Uani 1 1 d . . . . .
C35 C 0.7745(8) -0.4188(6) 1.1554(4) 0.0418(19) Uani 1 1 d . . . . .
H35 H 0.6876 -0.4028 1.1495 0.050 Uiso 1 1 calc R . . . .
C36 C 0.8157(8) -0.5145(6) 1.1760(4) 0.043(2) Uani 1 1 d . . . . .
H36 H 0.7551 -0.5614 1.1832 0.051 Uiso 1 1 calc R . . . .
C37 C 0.9406(8) -0.5417(5) 1.1858(4) 0.0385(19) Uani 1 1 d . . . . .
C38 C 0.9867(8) -0.6423(5) 1.2101(3) 0.0321(16) Uani 1 1 d . . . . .
C39 C 1.0338(7) -0.4685(5) 1.1728(3) 0.0314(17) Uani 1 1 d . . . . .
H39 H 1.1206 -0.4846 1.1788 0.038 Uiso 1 1 calc R . . . .
C40 C 0.9921(8) -0.3733(6) 1.1511(4) 0.0371(18) Uani 1 1 d . . . . .
H40 H 1.0518 -0.3255 1.1413 0.044 Uiso 1 1 calc R . . . .
C41 C 0.8324(10) -0.2456(6) 1.0022(3) 0.047(2) Uani 1 1 d D . . . .
H41 H 0.8118 -0.3090 1.0204 0.056 Uiso 1 1 calc R . . . .
C42 C 0.8576(10) -0.2138(5) 0.9409(3) 0.049(2) Uani 1 1 d D . . . .
H42 H 0.8547 -0.2560 0.9179 0.058 Uiso 1 1 calc R . . . .
O3A O 0.9253(15) -0.0139(10) 0.6748(8) 0.032(3) Uani 0.5 1 d . U P A 2

loop_
_atom_site_aniso_label
_atom_site_aniso_U_11
_atom_site_aniso_U_22
_atom_site_aniso_U_33
_atom_site_aniso_U_23
_atom_site_aniso_U_13
_atom_site_aniso_U_12
Dy1 0.02498(18) 0.02303(18) 0.01973(16) -0.00422(12) -0.00031(12) -0.00369(12)
Dy2 0.02535(18) 0.02387(18) 0.02080(17) -0.00478(12) -0.00267(12) -0.00192(13)
P1 0.0250(9) 0.0275(9) 0.0174(8) -0.0020(7) -0.0014(7) -0.0044(7)
P2 0.0230(9) 0.0265(9) 0.0170(8) -0.0035(7) -0.0005(6) -0.0005(7)
O1 0.0379(14) 0.0341(13) 0.0349(13) -0.0092(9) 0.0001(9) -0.0029(9)
O2 0.0376(14) 0.0358(13) 0.0333(12) -0.0108(9) -0.0005(9) -0.0024(9)
O3 0.027(7) 0.030(2) 0.029(3) -0.0036(19) -0.003(4) -0.002(2)
O4 0.0378(14) 0.0374(14) 0.0343(13) -0.0113(9) -0.0015(9) -0.0023(9)
O5 0.034(3) 0.038(3) 0.023(2) -0.006(2) -0.004(2) -0.004(2)
O6 0.028(3) 0.052(3) 0.040(2) -0.020(2) -0.005(2) -0.004(2)
O7 0.022(3) 0.055(4) 0.040(3) -0.021(3) -0.004(2) 0.002(2)
O8 0.033(3) 0.029(3) 0.065(4) 0.004(3) 0.005(3) -0.007(2)
O9 0.040(3) 0.026(3) 0.041(3) 0.001(2) 0.005(2) -0.005(2)
O10 0.023(3) 0.059(4) 0.095(5) -0.035(4) 0.003(3) 0.001(3)
O11 0.026(3) 0.036(3) 0.022(2) -0.007(2) -0.0043(19) 0.000(2)
O12 0.031(3) 0.056(4) 0.041(3) -0.020(3) 0.002(2) 0.001(3)
O13 0.031(3) 0.052(4) 0.046(3) -0.021(3) -0.002(3) -0.002(3)
O14 0.040(3) 0.031(3) 0.043(3) 0.000(2) -0.003(3) -0.002(2)
O15 0.040(3) 0.023(3) 0.067(4) -0.003(3) -0.007(3) -0.002(2)
O16 0.043(3) 0.037(3) 0.058(4) -0.017(3) -0.004(3) -0.002(3)
C1 0.027(4) 0.023(3) 0.018(3) -0.002(3) -0.001(3) 0.003(3)
C2 0.039(4) 0.024(4) 0.021(3) -0.002(3) 0.001(3) 0.003(3)
C3 0.039(4) 0.026(2) 0.024(2) -0.0056(16) -0.003(2) -0.001(2)
C4 0.097(7) 0.024(2) 0.025(2) -0.0031(17) -0.014(3) -0.005(2)
C5 0.091(7) 0.026(2) 0.025(2) -0.0041(16) -0.013(3) -0.004(2)
C6 0.031(4) 0.025(2) 0.023(2) -0.0041(16) -0.001(2) 0.001(2)
C7 0.022(4) 0.035(4) 0.026(4) -0.003(3) -0.002(3) -0.007(3)
C8 0.029(4) 0.086(7) 0.034(4) -0.022(4) -0.007(3) -0.008(4)
C9 0.020(4) 0.098(8) 0.040(5) -0.022(5) 0.005(3) -0.014(4)
C10 0.023(4) 0.042(4) 0.032(4) -0.012(3) -0.001(3) -0.001(3)
C11 0.025(4) 0.039(4) 0.039(4) -0.014(3) -0.003(3) -0.002(3)
C12 0.033(4) 0.068(6) 0.029(4) -0.020(4) -0.006(3) 0.001(4)
C13 0.030(4) 0.066(6) 0.032(4) -0.017(4) 0.006(3) -0.004(4)
C14 0.032(4) 0.030(4) 0.019(3) 0.002(3) 0.001(3) -0.002(3)
C15 0.033(4) 0.038(5) 0.058(6) -0.004(4) 0.004(4) -0.008(4)
C16 0.037(5) 0.031(4) 0.055(5) 0.004(4) -0.001(4) 0.002(3)
C17 0.046(5) 0.016(3) 0.031(4) -0.002(3) -0.003(3) -0.006(3)
C18 0.045(5) 0.027(4) 0.024(4) -0.003(3) -0.002(3) -0.008(3)
C19 0.020(4) 0.039(4) 0.033(4) 0.005(3) -0.002(3) -0.001(3)
C20 0.029(4) 0.034(4) 0.047(5) -0.009(4) -0.002(3) -0.002(3)
C21 0.089(6) 0.027(2) 0.027(2) -0.0045(17) -0.011(2) -0.004(2)
C22 0.098(7) 0.026(2) 0.026(2) -0.0050(16) -0.012(3) -0.005(2)
C23 0.033(4) 0.029(4) 0.019(3) -0.004(3) -0.003(3) -0.003(3)
C24 0.084(7) 0.024(4) 0.026(4) -0.005(3) 0.010(4) -0.013(4)
C25 0.073(6) 0.029(4) 0.027(4) -0.011(3) 0.008(4) -0.009(4)
C26 0.029(4) 0.022(3) 0.017(3) -0.001(3) 0.002(3) 0.001(3)
C27 0.026(4) 0.027(4) 0.025(3) -0.006(3) 0.000(3) -0.001(3)
C28 0.029(4) 0.086(7) 0.029(4) -0.018(4) 0.001(3) -0.001(4)
C29 0.028(4) 0.091(8) 0.044(5) -0.024(5) -0.011(4) 0.009(4)
C30 0.029(4) 0.037(4) 0.038(4) -0.013(3) 0.001(3) -0.007(3)
C31 0.021(4) 0.035(4) 0.047(5) -0.015(4) 0.007(3) -0.008(3)
C32 0.030(4) 0.051(5) 0.029(4) -0.012(3) 0.004(3) -0.003(3)
C33 0.035(4) 0.045(4) 0.019(3) -0.004(3) -0.004(3) 0.000(3)
C34 0.035(4) 0.033(4) 0.016(3) -0.001(3) -0.007(3) -0.003(3)
C35 0.036(4) 0.034(4) 0.050(5) -0.003(4) -0.005(4) 0.000(3)
C36 0.042(5) 0.027(4) 0.049(5) 0.004(4) -0.002(4) -0.006(3)
C37 0.042(5) 0.028(4) 0.038(4) 0.000(3) 0.013(4) -0.003(3)
C38 0.044(5) 0.027(4) 0.023(3) -0.004(3) -0.005(3) 0.000(3)
C39 0.021(4) 0.025(4) 0.044(4) -0.004(3) 0.015(3) -0.008(3)
C40 0.038(4) 0.034(4) 0.035(4) -0.003(3) 0.001(3) -0.005(3)
C41 0.082(7) 0.024(4) 0.030(4) 0.000(3) 0.005(4) -0.015(4)
C42 0.095(8) 0.030(4) 0.027(4) -0.014(3) 0.011(4) -0.020(4)
O3A 0.031(8) 0.030(2) 0.030(3) -0.0039(19) -0.007(4) 0.000(3)

loop_
_atom_type_symbol
_atom_type_description
_atom_type_scat_dispersion_real
_atom_type_scat_dispersion_imag
_atom_type_scat_source
C C 0.0033 0.0016 'International Tables Vol C Tables 4.2.6.8 and 6.1.1.4'
H H 0.0000 0.0000 'International Tables Vol C Tables 4.2.6.8 and 6.1.1.4'
Dy Dy -0.1892 4.4098 'International Tables Vol C Tables 4.2.6.8 and 6.1.1.4'
O O 0.0106 0.0060 'International Tables Vol C Tables 4.2.6.8 and 6.1.1.4'
P P 0.1023 0.0942 'International Tables Vol C Tables 4.2.6.8 and 6.1.1.4'

loop_
_geom_angle_atom_site_label_1
_geom_angle_atom_site_label_2
_geom_angle_atom_site_label_3
_geom_angle
_geom_angle_site_symmetry_1
_geom_angle_site_symmetry_3
O1 Dy1 O4 92.83(19) . .
O1 Dy1 O8 157.16(19) . 2_766
O1 Dy1 O9 149.06(19) . 2_766
O1 Dy1 O11 89.61(18) . .
O1 Dy1 O12 80.3(2) . 2_657
O1 Dy1 O13 83.9(2) . .
O1 Dy1 O16 75.5(2) . .
O1 Dy1 C18 175.4(2) . 2_766
O1 Dy1 C31 82.3(2) . 2_657
O4 Dy1 O8 87.7(2) . 2_766
O4 Dy1 O9 82.93(19) . 2_766
O4 Dy1 O11 153.05(19) . .
O4 Dy1 O12 78.23(19) . 2_657
O4 Dy1 O13 131.61(19) . .
O4 Dy1 O16 77.5(2) . .
O4 Dy1 C18 86.2(2) . 2_766
O4 Dy1 C31 104.9(2) . 2_657
O8 Dy1 O13 78.8(2) 2_766 .
O8 Dy1 O16 126.65(19) 2_766 .
O8 Dy1 C18 27.3(2) 2_766 2_766
O8 Dy1 C31 75.5(2) 2_766 2_657
O9 Dy1 O8 53.65(18) 2_766 2_766
O9 Dy1 O12 128.07(19) 2_766 2_657
O9 Dy1 O13 121.52(19) 2_766 .
O9 Dy1 O16 73.63(19) 2_766 .
O9 Dy1 C18 26.4(2) 2_766 2_766
O9 Dy1 C31 128.4(2) 2_766 2_657
O11 Dy1 O8 100.2(2) . 2_766
O11 Dy1 O9 81.29(18) . 2_766
O11 Dy1 O12 128.54(18) . 2_657
O11 Dy1 O13 75.34(18) . .
O11 Dy1 O16 77.12(19) . .
O11 Dy1 C18 89.2(2) . 2_766
O11 Dy1 C31 102.1(2) . 2_657
O12 Dy1 O8 77.5(2) 2_657 2_766
O12 Dy1 O13 53.56(18) 2_657 .
O12 Dy1 O16 144.6(2) 2_657 .
O12 Dy1 C18 103.9(2) 2_657 2_766
O12 Dy1 C31 26.8(2) 2_657 2_657
O13 Dy1 O16 145.5(2) . .
O13 Dy1 C18 100.1(2) . 2_766
O13 Dy1 C31 26.8(2) . 2_657
O16 Dy1 C18 99.9(2) . 2_766
O16 Dy1 C31 157.8(2) . 2_657
C18 Dy1 C31 102.2(2) 2_766 2_657
O2 Dy2 O3 90.1(5) . .
O2 Dy2 O5 154.54(19) . .
O2 Dy2 O6 130.36(19) . .
O2 Dy2 O7 76.77(19) . 2_656
O2 Dy2 O10 79.4(2) . .
O2 Dy2 O14 83.8(2) . 2_747
O2 Dy2 O15 88.2(2) . 2_747
O2 Dy2 C11 103.9(2) . 2_656
O2 Dy2 C38 87.2(2) . 2_747
O3 Dy2 O6 81.3(4) . .
O3 Dy2 O7 75.1(4) . 2_656
O3 Dy2 O10 80.9(4) . .
O3 Dy2 O14 153.1(4) . 2_747
O3 Dy2 O15 153.0(4) . 2_747
O3 Dy2 C11 77.9(4) . 2_656
O3 Dy2 C38 177.3(5) . 2_747
O5 Dy2 O3 95.5(5) . .
O5 Dy2 O6 75.09(18) . .
O5 Dy2 O7 128.66(18) . 2_656
O5 Dy2 O10 77.0(2) . .
O5 Dy2 O14 80.05(19) . 2_747
O5 Dy2 O15 97.6(2) . 2_747
O5 Dy2 C11 101.6(2) . 2_656
O5 Dy2 C38 87.1(2) . 2_747
O6 Dy2 C11 26.5(2) . 2_656
O6 Dy2 C38 100.4(2) . 2_747
O7 Dy2 O6 53.72(18) 2_656 .
O7 Dy2 O15 78.2(2) 2_656 2_747
O7 Dy2 C11 27.2(2) 2_656 2_656
O7 Dy2 C38 104.0(2) 2_656 2_747
O10 Dy2 O6 145.0(2) . .
O10 Dy2 O7 145.9(2) . 2_656
O10 Dy2 O14 72.2(2) . 2_747
O10 Dy2 O15 125.2(2) . 2_747
O10 Dy2 C11 158.5(2) . 2_656
O10 Dy2 C38 98.8(2) . 2_747
O14 Dy2 O6 122.2(2) 2_747 .
O14 Dy2 O7 128.15(19) 2_747 2_656
O14 Dy2 O15 53.31(19) 2_747 2_747
O14 Dy2 C11 129.0(2) 2_747 2_656
O14 Dy2 C38 26.6(2) 2_747 2_747
O15 Dy2 O6 79.4(2) 2_747 .
O15 Dy2 C11 76.3(2) 2_747 2_656
O15 Dy2 C38 26.8(2) 2_747 2_747
C38 Dy2 C11 102.6(2) 2_747 2_656
O3A Dy2 O2 93.3(5) . .
O3A Dy2 O5 88.3(5) . .
O3A Dy2 O6 86.8(4) . .
O3A Dy2 O7 85.6(4) . 2_656
O3A Dy2 O10 71.7(4) . .
O3A Dy2 O14 143.8(4) . 2_747
O3A Dy2 O15 162.9(4) . 2_747
O3A Dy2 C11 86.8(4) . 2_656
O3A Dy2 C38 170.2(4) . 2_747
O5 P1 C6 111.0(3) 2_756 .
O5 P1 C7 110.2(3) 2_756 .
O5 P1 C14 110.5(3) 2_756 .
C6 P1 C7 108.0(3) . .
C6 P1 C14 108.8(3) . .
C7 P1 C14 108.3(3) . .
O11 P2 C26 110.0(3) 2_757 .
O11 P2 C27 111.1(3) 2_757 .
O11 P2 C34 111.8(3) 2_757 .
C27 P2 C26 109.0(3) . .
C27 P2 C34 107.8(3) . .
C34 P2 C26 107.1(3) . .
C1 O1 Dy1 164.4(5) . .
C1 O2 Dy2 143.1(5) . .
C2 O3 Dy2 144.9(11) . .
C2 O4 Dy1 145.9(5) . .
P1 O5 Dy2 156.6(3) 2_756 .
C11 O6 Dy2 91.8(5) 2_656 .
C11 O7 Dy2 92.3(4) . 2_656
C18 O8 Dy1 91.3(5) . 2_766
C18 O9 Dy1 93.0(5) . 2_766
Dy2 O10 H10A 98.6 . .
Dy2 O10 H10B 117.8 . .
H10A O10 H10B 119.7 . .
P2 O11 Dy1 151.8(3) 2_757 .
C31 O12 Dy1 92.5(5) . 2_657
C31 O13 Dy1 92.4(5) 2_657 .
C38 O14 Dy2 92.9(5) . 2_747
C38 O15 Dy2 92.3(4) . 2_747
Dy1 O16 H16A 104.5 . .
Dy1 O16 H16B 98.4 . .
H16A O16 H16B 95.0 . .
O1 C1 C23 117.3(6) . .
O2 C1 O1 125.1(6) . .
O2 C1 C23 117.5(6) . .
O3 C2 C3 114.7(9) . .
O4 C2 O3 126.5(10) . .
O4 C2 C3 118.1(6) . .
O3A C2 O4 122.9(10) . .
O3A C2 C3 118.0(10) . .
C4 C3 C2 120.7(7) . .
C4 C3 C22 120.1(7) . .
C22 C3 C2 119.2(7) . .
C3 C4 H4 119.8 . .
C3 C4 C5 120.4(7) . .
C5 C4 H4 119.8 . .
C4 C5 H5 119.9 . .
C4 C5 C6 120.1(7) . .
C6 C5 H5 119.9 . .
C5 C6 P1 117.8(6) . .
C21 C6 P1 123.8(6) . .
C21 C6 C5 118.3(7) . .
C8 C7 P1 124.0(6) . .
C8 C7 C13 119.2(7) . .
C13 C7 P1 116.9(6) . .
C7 C8 H8 119.9 . .
C9 C8 C7 120.2(8) . .
C9 C8 H8 119.9 . .
C8 C9 H9 120.1 . .
C8 C9 C10 119.9(8) . .
C10 C9 H9 120.1 . .
C9 C10 C11 119.8(7) . .
C12 C10 C9 119.9(7) . .
C12 C10 C11 120.4(7) . .
O6 C11 Dy2 61.7(4) 2_656 2_656
O6 C11 O7 122.0(7) 2_656 .
O6 C11 C10 120.8(7) 2_656 .
O7 C11 Dy2 60.5(4) . 2_656
O7 C11 C10 117.2(7) . .
C10 C11 Dy2 174.6(6) . 2_656
C10 C12 H12 119.6 . .
C10 C12 C13 120.7(7) . .
C13 C12 H12 119.6 . .
C7 C13 H13 120.0 . .
C12 C13 C7 120.0(7) . .
C12 C13 H13 120.0 . .
C15 C14 P1 121.4(6) . .
C20 C14 P1 118.4(6) . .
C20 C14 C15 120.2(7) . .
C14 C15 H15 121.0 . .
C16 C15 C14 118.0(8) . .
C16 C15 H15 121.0 . .
C15 C16 H16 118.9 . .
C17 C16 C15 122.1(8) . .
C17 C16 H16 118.9 . .
C16 C17 C18 119.8(7) . .
C19 C17 C16 118.7(7) . .
C19 C17 C18 121.3(7) . .
O8 C18 Dy1 61.3(4) . 2_766
O8 C18 C17 117.7(7) . .
O9 C18 Dy1 60.7(4) . 2_766
O9 C18 O8 121.7(7) . .
O9 C18 C17 120.6(7) . .
C17 C18 Dy1 172.6(5) . 2_766
C17 C19 H19 119.8 . .
C17 C19 C20 120.3(7) . .
C20 C19 H19 119.8 . .
C14 C20 C19 120.6(7) . .
C14 C20 H20 119.7 . .
C19 C20 H20 119.7 . .
C6 C21 H21 119.2 . .
C22 C21 C6 121.6(7) . .
C22 C21 H21 119.2 . .
C3 C22 H22 120.3 . .
C21 C22 C3 119.5(8) . .
C21 C22 H22 120.3 . .
C24 C23 C1 121.3(6) . .
C24 C23 C42 119.5(6) . .
C42 C23 C1 119.2(6) . .
C23 C24 H24 119.8 . .
C23 C24 C25 120.4(7) . .
C25 C24 H24 119.8 . .
C24 C25 H25 120.0 . .
C26 C25 C24 120.0(7) . .
C26 C25 H25 120.0 . .
C25 C26 P2 118.8(5) . .
C25 C26 C41 119.3(6) . .
C41 C26 P2 121.9(5) . .
C28 C27 P2 123.9(5) . .
C28 C27 C33 119.2(7) . .
C33 C27 P2 116.8(5) . .
C27 C28 H28 119.8 . .
C29 C28 C27 120.5(7) . .
C29 C28 H28 119.8 . .
C28 C29 H29 119.9 . .
C28 C29 C30 120.2(8) . .
C30 C29 H29 119.9 . .
C29 C30 C31 120.8(7) . .
C32 C30 C29 119.2(7) . .
C32 C30 C31 120.0(7) . .
O12 C31 Dy1 60.7(4) . 2_657
O12 C31 C30 118.8(7) . .
O13 C31 Dy1 60.8(4) 2_657 2_657
O13 C31 O12 121.3(7) 2_657 .
O13 C31 C30 119.9(7) 2_657 .
C30 C31 Dy1 175.7(6) . 2_657
C30 C32 H32 119.3 . .
C33 C32 C30 121.5(7) . .
C33 C32 H32 119.3 . .
C27 C33 H33 120.4 . .
C32 C33 C27 119.2(7) . .
C32 C33 H33 120.4 . .
C35 C34 P2 122.7(6) . .
C35 C34 C40 119.4(7) . .
C40 C34 P2 117.9(6) . .
C34 C35 H35 119.9 . .
C34 C35 C36 120.2(8) . .
C36 C35 H35 119.9 . .
C35 C36 H36 118.8 . .
C37 C36 C35 122.4(8) . .
C37 C36 H36 118.8 . .
C36 C37 C38 123.6(7) . .
C36 C37 C39 118.2(7) . .
C39 C37 C38 118.1(7) . .
O14 C38 Dy2 60.5(4) . 2_747
O14 C38 O15 121.1(7) . .
O14 C38 C37 118.0(7) . .
O15 C38 Dy2 60.9(4) . 2_747
O15 C38 C37 120.8(7) . .
C37 C38 Dy2 170.4(5) . 2_747
C37 C39 H39 120.5 . .
C40 C39 C37 119.0(7) . .
C40 C39 H39 120.5 . .
C34 C40 H40 119.6 . .
C39 C40 C34 120.8(7) . .
C39 C40 H40 119.6 . .
C26 C41 H41 119.9 . .
C42 C41 C26 120.2(7) . .
C42 C41 H41 119.9 . .
C23 C42 H42 119.8 . .
C41 C42 C23 120.5(7) . .
C41 C42 H42 119.8 . .
C2 O3A Dy2 170.1(12) . .

loop_
_geom_bond_atom_site_label_1
_geom_bond_atom_site_label_2
_geom_bond_distance
_geom_bond_site_symmetry_2
Dy1 O1 2.260(5) .
Dy1 O4 2.282(5) .
Dy1 O8 2.424(5) 2_766
Dy1 O9 2.411(5) 2_766
Dy1 O11 2.301(5) .
Dy1 O12 2.422(6) 2_657
Dy1 O13 2.426(6) .
Dy1 O16 2.453(6) .
Dy1 C18 2.762(7) 2_766
Dy1 C31 2.775(7) 2_657
Dy2 O2 2.288(5) .
Dy2 O3 2.298(14) .
Dy2 O5 2.291(5) .
Dy2 O6 2.437(5) .
Dy2 O7 2.410(5) 2_656
Dy2 O10 2.377(6) .
Dy2 O14 2.409(5) 2_747
Dy2 O15 2.418(5) 2_747
Dy2 C11 2.768(7) 2_656
Dy2 C38 2.765(7) 2_747
Dy2 O3A 2.252(14) .
P1 O5 1.496(6) 2_756
P1 C6 1.782(7) .
P1 C7 1.796(7) .
P1 C14 1.804(7) .
P2 O11 1.497(5) 2_757
P2 C26 1.803(6) .
P2 C27 1.790(7) .
P2 C34 1.796(8) .
O1 C1 1.254(8) .
O2 C1 1.233(8) .
O3 C2 1.299(15) .
O4 C2 1.237(9) .
O5 P1 1.496(6) 2_756
O6 C11 1.236(9) 2_656
O7 Dy2 2.410(5) 2_656
O7 C11 1.268(9) .
O8 Dy1 2.424(5) 2_766
O8 C18 1.269(10) .
O9 Dy1 2.411(5) 2_766
O9 C18 1.228(10) .
O10 H10A 0.8743 .
O10 H10B 0.8353 .
O11 P2 1.497(5) 2_757
O12 Dy1 2.422(6) 2_657
O12 C31 1.254(9) .
O13 C31 1.251(9) 2_657
O14 Dy2 2.409(5) 2_747
O14 C38 1.239(9) .
O15 Dy2 2.418(5) 2_747
O15 C38 1.248(10) .
O16 H16A 0.8508 .
O16 H16B 0.8531 .
C1 C23 1.497(9) .
C2 C3 1.502(9) .
C2 O3A 1.203(16) .
C3 C4 1.362(11) .
C3 C22 1.388(11) .
C4 H4 0.9300 .
C4 C5 1.392(11) .
C5 H5 0.9300 .
C5 C6 1.396(10) .
C6 C21 1.379(11) .
C7 C8 1.380(11) .
C7 C13 1.389(11) .
C8 H8 0.9300 .
C8 C9 1.379(11) .
C9 H9 0.9300 .
C9 C10 1.382(11) .
C10 C11 1.510(10) .
C10 C12 1.363(11) .
C11 Dy2 2.768(7) 2_656
C11 O6 1.236(9) 2_656
C12 H12 0.9300 .
C12 C13 1.371(11) .
C13 H13 0.9300 .
C14 C15 1.401(11) .
C14 C20 1.369(11) .
C15 H15 0.9300 .
C15 C16 1.380(11) .
C16 H16 0.9300 .
C16 C17 1.379(11) .
C17 C18 1.497(9) .
C17 C19 1.378(11) .
C18 Dy1 2.762(7) 2_766
C19 H19 0.9300 .
C19 C20 1.380(11) .
C20 H20 0.9300 .
C21 H21 0.9300 .
C21 C22 1.376(11) .
C22 H22 0.9300 .
C23 C24 1.374(9) .
C23 C42 1.387(9) .
C24 H24 0.9300 .
C24 C25 1.387(9) .
C25 H25 0.9300 .
C25 C26 1.386(9) .
C26 C41 1.389(9) .
C27 C28 1.395(9) .
C27 C33 1.404(9) .
C28 H28 0.9300 .
C28 C29 1.364(10) .
C29 H29 0.9300 .
C29 C30 1.398(10) .
C30 C31 1.491(10) .
C30 C32 1.375(10) .
C31 Dy1 2.775(7) 2_657
C31 O13 1.251(9) 2_657
C32 H32 0.9300 .
C32 C33 1.371(10) .
C33 H33 0.9300 .
C34 C35 1.364(11) .
C34 C40 1.400(11) .
C35 H35 0.9300 .
C35 C36 1.392(11) .
C36 H36 0.9300 .
C36 C37 1.351(12) .
C37 C38 1.476(10) .
C37 C39 1.439(10) .
C38 Dy2 2.765(7) 2_747
C39 H39 0.9300 .
C39 C40 1.388(11) .
C40 H40 0.9300 .
C41 H41 0.9300 .
C41 C42 1.373(9) .
C42 H42 0.9300 .

loop_
_geom_torsion_atom_site_label_1
_geom_torsion_atom_site_label_2
_geom_torsion_atom_site_label_3
_geom_torsion_atom_site_label_4
_geom_torsion
_geom_torsion_site_symmetry_1
_geom_torsion_site_symmetry_4
Dy1 O1 C1 O2 73(2) . .
Dy1 O1 C1 C23 -110.3(17) . .
Dy1 O4 C2 O3 -14.7(17) . .
Dy1 O4 C2 C3 154.9(6) . .
Dy1 O4 C2 O3A -37.1(17) . .
Dy1 O8 C18 O9 -6.1(8) 2_766 .
Dy1 O8 C18 C17 171.7(6) 2_766 .
Dy1 O9 C18 O8 6.2(8) 2_766 .
Dy1 O9 C18 C17 -171.6(6) 2_766 .
Dy1 O12 C31 O13 5.0(8) 2_657 2_657
Dy1 O12 C31 C30 -175.1(6) 2_657 .
Dy2 O2 C1 O1 5.6(13) . .
Dy2 O2 C1 C23 -171.5(5) . .
Dy2 O3 C2 O4 -71(2) . .
Dy2 O3 C2 C3 119.2(18) . .
Dy2 O7 C11 O6 4.4(8) 2_656 2_656
Dy2 O7 C11 C10 -174.5(6) 2_656 .
Dy2 O14 C38 O15 6.7(8) 2_747 .
Dy2 O14 C38 C37 -169.2(6) 2_747 .
Dy2 O15 C38 O14 -6.7(8) 2_747 .
Dy2 O15 C38 C37 169.1(6) 2_747 .
P1 C6 C21 C22 -176.8(8) . .
P1 C7 C8 C9 -177.9(8) . .
P1 C7 C13 C12 175.7(7) . .
P1 C14 C15 C16 -176.6(7) . .
P1 C14 C20 C19 176.2(6) . .
P2 C26 C41 C42 -176.1(8) . .
P2 C27 C28 C29 -177.5(8) . .
P2 C27 C33 C32 175.3(6) . .
P2 C34 C35 C36 -179.0(7) . .
P2 C34 C40 C39 177.6(6) . .
O1 C1 C23 C24 9.0(11) . .
O1 C1 C23 C42 -170.3(8) . .
O2 C1 C23 C24 -173.6(8) . .
O2 C1 C23 C42 7.0(11) . .
O3 C2 C3 C4 -21.7(14) . .
O3 C2 C3 C22 158.8(11) . .
O4 C2 C3 C4 167.5(8) . .
O4 C2 C3 C22 -12.0(12) . .
O5 P1 C6 C5 -48.4(8) 2_756 .
O5 P1 C6 C21 128.2(7) 2_756 .
O5 P1 C7 C8 140.6(7) 2_756 .
O5 P1 C7 C13 -39.9(7) 2_756 .
O5 P1 C14 C15 140.4(7) 2_756 .
O5 P1 C14 C20 -38.8(7) 2_756 .
O11 P2 C26 C25 -31.3(7) 2_757 .
O11 P2 C26 C41 147.8(7) 2_757 .
O11 P2 C27 C28 131.2(7) 2_757 .
O11 P2 C27 C33 -46.1(7) 2_757 .
O11 P2 C34 C35 141.0(6) 2_757 .
O11 P2 C34 C40 -39.9(7) 2_757 .
C1 C23 C24 C25 -177.6(8) . .
C1 C23 C42 C41 177.5(9) . .
C2 C3 C4 C5 -177.0(9) . .
C2 C3 C22 C21 177.3(9) . .
C3 C4 C5 C6 -1.5(16) . .
C4 C3 C22 C21 -2.2(15) . .
C4 C5 C6 P1 177.2(8) . .
C4 C5 C6 C21 0.3(14) . .
C5 C6 C21 C22 -0.1(15) . .
C6 P1 C7 C8 19.1(9) . .
C6 P1 C7 C13 -161.3(6) . .
C6 P1 C14 C15 -97.5(7) . .
C6 P1 C14 C20 83.3(7) . .
C6 C21 C22 C3 1.0(16) . .
C7 P1 C6 C5 72.4(8) . .
C7 P1 C6 C21 -110.9(8) . .
C7 P1 C14 C15 19.7(8) . .
C7 P1 C14 C20 -159.5(6) . .
C7 C8 C9 C10 1.2(16) . .
C8 C7 C13 C12 -4.8(13) . .
C8 C9 C10 C11 177.6(9) . .
C8 C9 C10 C12 -2.7(15) . .
C9 C10 C11 O6 17.6(12) . 2_656
C9 C10 C11 O7 -163.5(8) . .
C9 C10 C12 C13 0.4(14) . .
C10 C12 C13 C7 3.3(14) . .
C11 C10 C12 C13 -179.9(8) . .
C12 C10 C11 O6 -162.1(8) . 2_656
C12 C10 C11 O7 16.8(12) . .
C13 C7 C8 C9 2.5(14) . .
C14 P1 C6 C5 -170.2(7) . .
C14 P1 C6 C21 6.5(9) . .
C14 P1 C7 C8 -98.5(8) . .
C14 P1 C7 C13 81.1(7) . .
C14 C15 C16 C17 -1.2(14) . .
C15 C14 C20 C19 -3.0(12) . .
C15 C16 C17 C18 175.2(8) . .
C15 C16 C17 C19 0.3(13) . .
C16 C17 C18 O8 -171.7(8) . .
C16 C17 C18 O9 6.1(12) . .
C16 C17 C19 C20 -0.7(12) . .
C17 C19 C20 C14 2.1(12) . .
C18 C17 C19 C20 -175.5(7) . .
C19 C17 C18 O8 3.0(11) . .
C19 C17 C18 O9 -179.2(7) . .
C20 C14 C15 C16 2.5(13) . .
C22 C3 C4 C5 2.4(15) . .
C23 C24 C25 C26 0.7(15) . .
C24 C23 C42 C41 -1.9(15) . .
C24 C25 C26 P2 176.0(7) . .
C24 C25 C26 C41 -3.2(13) . .
C25 C26 C41 C42 3.1(14) . .
C26 P2 C27 C28 9.9(8) . .
C26 P2 C27 C33 -167.4(6) . .
C26 P2 C34 C35 -98.5(7) . .
C26 P2 C34 C40 80.6(6) . .
C26 C41 C42 C23 -0.6(16) . .
C27 P2 C26 C25 90.6(7) . .
C27 P2 C26 C41 -90.2(7) . .
C27 P2 C34 C35 18.7(8) . .
C27 P2 C34 C40 -162.2(6) . .
C27 C28 C29 C30 2.9(16) . .
C28 C27 C33 C32 -2.1(12) . .
C28 C29 C30 C31 176.8(9) . .
C28 C29 C30 C32 -3.2(15) . .
C29 C30 C31 O12 -157.6(8) . .
C29 C30 C31 O13 22.2(12) . 2_657
C29 C30 C32 C33 0.8(13) . .
C30 C32 C33 C27 1.8(12) . .
C31 C30 C32 C33 -179.2(7) . .
C32 C30 C31 O12 22.3(11) . .
C32 C30 C31 O13 -157.8(8) . 2_657
C33 C27 C28 C29 -0.2(14) . .
C34 P2 C26 C25 -153.0(7) . .
C34 P2 C26 C41 26.1(8) . .
C34 P2 C27 C28 -106.1(7) . .
C34 P2 C27 C33 76.7(6) . .
C34 C35 C36 C37 0.6(14) . .
C35 C34 C40 C39 -3.3(12) . .
C35 C36 C37 C38 177.3(8) . .
C35 C36 C37 C39 -1.8(13) . .
C36 C37 C38 O14 6.3(12) . .
C36 C37 C38 O15 -169.5(9) . .
C36 C37 C39 C40 0.4(12) . .
C37 C39 C40 C34 2.1(12) . .
C38 C37 C39 C40 -178.7(7) . .
C39 C37 C38 O14 -174.6(7) . .
C39 C37 C38 O15 9.5(12) . .
C40 C34 C35 C36 1.9(12) . .
C42 C23 C24 C25 1.8(14) . .
O3A C2 C3 C4 -1.2(15) . .
O3A C2 C3 C22 179.4(12) . .

loop_
_platon_squeeze_void_nr
_platon_squeeze_void_average_x
_platon_squeeze_void_average_y
_platon_squeeze_void_average_z
_platon_squeeze_void_volume
_platon_squeeze_void_count_electrons
_platon_squeeze_void_content
1 -0.145 0.436 0.004 1695 314 ' '
